data_4340261
loop_
_publ_author_name
'Hu, Tong-Liang'
'Li, Jian-Rong'
'Liu, Chun-Sen'
'Shi, Xue-Song'
'Zhou, Jiang-Ning'
'Bu, Xian-He'
'Ribas, Joan'

_publ_section_title
;
 Syntheses, crystal structures, and magneto-structural correlations of
 novel Cu(II) complexes containing a planar [Cu(mu-L1)]2 (HL1 =
 3-(2-pyridyl)pyrazole) unit: from dinuclear to tetranuclear and then to
 one-dimensional compounds.
;
_journal_issue 1
_journal_name_full 'Inorganic chemistry'
_journal_page_first 162
_journal_page_last 173
_journal_paper_doi 10.1021/ic051488d
_journal_volume 45
_journal_year 2006
_chemical_formula_sum 'C32 H26 Cl2 Cu2 N12 O8'
_chemical_formula_weight 904.63
_chemical_name_systematic
; 
 ? 
;
_space_group_IT_number 2
_symmetry_cell_setting triclinic
_symmetry_space_group_name_Hall '-P 1'
_symmetry_space_group_name_H-M 'P -1'
_atom_sites_solution_hydrogens geom
_atom_sites_solution_primary direct
_atom_sites_solution_secondary difmap
_audit_creation_method SHELXL-97
_cell_angle_alpha 74.796(6)
_cell_angle_beta 70.617(6)
_cell_angle_gamma 80.120(6)
_cell_formula_units_Z 1
_cell_length_a 8.773(3)
_cell_length_b 10.250(4)
_cell_length_c 11.198(4)
_cell_measurement_reflns_used 760
_cell_measurement_temperature 293(2)
_cell_measurement_theta_max 23.2938
_cell_measurement_theta_min 2.9313
_cell_volume 912.7(6)
_computing_cell_refinement SMART
_computing_data_collection 'SMART (Bruker, 1998)'
_computing_data_reduction 'SAINT (Bruker, 1998)'
_computing_molecular_graphics 'SHELXTL (Sheldrick, 1997b)'
_computing_publication_material SHELXTL
_computing_structure_refinement 'SHELXL-97 (Sheldrick, 1997a)'
_computing_structure_solution 'SHELXS-97 (Sheldrick, 1997a)'
_diffrn_ambient_temperature 293(2)
_diffrn_measured_fraction_theta_full 0.983
_diffrn_measured_fraction_theta_max 0.983
_diffrn_measurement_device_type 'Bruker SMART CCD area-detecter'
_diffrn_measurement_method '\f and \w scans'
_diffrn_radiation_monochromator graphite
_diffrn_radiation_source 'fine-focus sealed tube'
_diffrn_radiation_type MoK\a
_diffrn_radiation_wavelength 0.71073
_diffrn_reflns_av_R_equivalents 0.0252
_diffrn_reflns_av_sigmaI/netI 0.0649
_diffrn_reflns_limit_h_max 9
_diffrn_reflns_limit_h_min -11
_diffrn_reflns_limit_k_max 12
_diffrn_reflns_limit_k_min -12
_diffrn_reflns_limit_l_max 14
_diffrn_reflns_limit_l_min -12
_diffrn_reflns_number 5356
_diffrn_reflns_theta_full 26.52
_diffrn_reflns_theta_max 26.52
_diffrn_reflns_theta_min 2.47
_diffrn_standards_number 0
_exptl_absorpt_coefficient_mu 1.380
_exptl_absorpt_correction_T_max 0.8743
_exptl_absorpt_correction_T_min 0.7698
_exptl_absorpt_correction_type multi-scan
_exptl_absorpt_process_details SADABS
_exptl_crystal_colour Green
_exptl_crystal_density_diffrn 1.646
_exptl_crystal_density_method 'not measured'
_exptl_crystal_description Block
_exptl_crystal_F_000 458
_exptl_crystal_size_max 0.20
_exptl_crystal_size_mid 0.14
_exptl_crystal_size_min 0.10
_refine_diff_density_max 0.529
_refine_diff_density_min -0.355
_refine_diff_density_rms 0.077
_refine_ls_extinction_method none
_refine_ls_goodness_of_fit_ref 1.012
_refine_ls_hydrogen_treatment constr
_refine_ls_matrix_type full
_refine_ls_number_parameters 253
_refine_ls_number_reflns 3727
_refine_ls_number_restraints 0
_refine_ls_restrained_S_all 1.012
_refine_ls_R_factor_all 0.0838
_refine_ls_R_factor_gt 0.0498
_refine_ls_shift/su_max 0.000
_refine_ls_shift/su_mean 0.000
_refine_ls_structure_factor_coef Fsqd
_refine_ls_weighting_details 'calc w=1/[\s^2^(Fo^2^)+(0.0559P)^2^+0.3583P] where P=(Fo^2^+2Fc^2^)/3'
_refine_ls_weighting_scheme calc
_refine_ls_wR_factor_gt 0.1066
_refine_ls_wR_factor_ref 0.1204
_reflns_number_gt 2633
_reflns_number_total 3727
_reflns_threshold_expression I>2\s(I)
_cod_data_source_file ic051488dsi20051028_113801.cif
_cod_data_source_block 2
_cod_depositor_comments
;
The following automatic conversions were performed:

'_symmetry_cell_setting' value 'Triclinic' changed to 'triclinic'
according to
/usr/data/users/saulius/automatic-downloads/retrospective/ACS/lib/dictionaries/cif_core.dic
dictionary named 'cif_core.dic' version 2.4.2 from 2011-04-26.

Automatic conversion script
Id: cif_fix_values 2281 2013-09-26 08:29:07Z andrius 
;
_cod_original_cell_volume 912.6(6)
_cod_original_sg_symbol_H-M P-1
_cod_database_code 4340261

loop_
_symmetry_equiv_pos_as_xyz
'x, y, z'
'-x, -y, -z'

loop_
_atom_site_label
_atom_site_type_symbol
_atom_site_fract_x
_atom_site_fract_y
_atom_site_fract_z
_atom_site_U_iso_or_equiv
_atom_site_adp_type
_atom_site_occupancy
_atom_site_symmetry_multiplicity
_atom_site_calc_flag
_atom_site_refinement_flags
_atom_site_disorder_assembly
_atom_site_disorder_group
C1 C 0.8690(5) 0.7198(4) 0.7217(5) 0.0531(12) Uani 1 1 d . . .
H1 H 0.8380 0.6348 0.7300 0.064 Uiso 1 1 calc R . .
C2 C 0.9918(6) 0.7274(5) 0.7681(5) 0.0642(14) Uani 1 1 d . . .
H2 H 1.0419 0.6491 0.8087 0.077 Uiso 1 1 calc R . .
C3 C 1.0403(5) 0.8520(5) 0.7539(5) 0.0589(13) Uani 1 1 d . . .
H3 H 1.1234 0.8592 0.7854 0.071 Uiso 1 1 calc R . .
C4 C 0.9655(5) 0.9665(4) 0.6928(4) 0.0433(10) Uani 1 1 d . . .
H4 H 0.9989 1.0517 0.6802 0.052 Uiso 1 1 calc R . .
C5 C 0.8408(4) 0.9523(4) 0.6510(4) 0.0355(9) Uani 1 1 d . . .
C6 C 0.7500(4) 1.0653(4) 0.5852(4) 0.0345(9) Uani 1 1 d . . .
C7 C 0.7546(5) 1.2038(4) 0.5553(4) 0.0434(10) Uani 1 1 d . . .
H7 H 0.8202 1.2529 0.5740 0.052 Uiso 1 1 calc R . .
C8 C 0.6408(5) 1.2527(4) 0.4918(4) 0.0415(10) Uani 1 1 d . . .
H8 H 0.6163 1.3441 0.4583 0.050 Uiso 1 1 calc R . .
C9 C 0.3600(6) 0.9801(5) 0.8489(5) 0.0567(12) Uani 1 1 d . . .
H9 H 0.3931 1.0632 0.7964 0.068 Uiso 1 1 calc R . .
C10 C 0.2498(7) 0.9769(5) 0.9690(6) 0.0769(17) Uani 1 1 d . . .
H10 H 0.2081 1.0567 0.9980 0.092 Uiso 1 1 calc R . .
C11 C 0.2021(8) 0.8541(6) 1.0458(6) 0.0870(19) Uani 1 1 d . . .
H11 H 0.1282 0.8501 1.1282 0.104 Uiso 1 1 calc R . .
C12 C 0.2619(6) 0.7381(5) 1.0026(5) 0.0622(13) Uani 1 1 d . . .
H12 H 0.2287 0.6546 1.0540 0.075 Uiso 1 1 calc R . .
C13 C 0.3719(5) 0.7470(4) 0.8820(4) 0.0405(9) Uani 1 1 d . . .
C14 C 0.4426(5) 0.6297(4) 0.8229(4) 0.0388(9) Uani 1 1 d . . .
C15 C 0.4184(6) 0.4913(4) 0.8677(5) 0.0608(13) Uani 1 1 d . . .
H15 H 0.3502 0.4498 0.9471 0.073 Uiso 1 1 calc R . .
C16 C 0.5146(6) 0.4309(4) 0.7715(5) 0.0608(13) Uani 1 1 d . . .
H16 H 0.5255 0.3389 0.7724 0.073 Uiso 1 1 calc R . .
Cl1 Cl 0.87114(14) 0.64548(11) 0.33347(12) 0.0541(3) Uani 1 1 d . . .
Cu1 Cu 0.59279(5) 0.84186(4) 0.60438(5) 0.03381(17) Uani 1 1 d . . .
N1 N 0.7915(4) 0.8298(3) 0.6647(3) 0.0386(8) Uani 1 1 d . . .
N2 N 0.6390(3) 1.0331(3) 0.5417(3) 0.0314(7) Uani 1 1 d . . .
N3 N 0.5693(4) 1.1501(3) 0.4845(3) 0.0341(7) Uani 1 1 d . . .
N4 N 0.4218(4) 0.8664(3) 0.8046(3) 0.0405(8) Uani 1 1 d . . .
N5 N 0.5479(4) 0.6501(3) 0.7056(3) 0.0411(8) Uani 1 1 d . . .
N6 N 0.5912(4) 0.5272(3) 0.6750(4) 0.0473(9) Uani 1 1 d . . .
H6A H 0.6591 0.5129 0.6030 0.057 Uiso 1 1 calc R . .
O1 O 0.7801(5) 0.5355(4) 0.4095(4) 0.0952(14) Uani 1 1 d . A 1
O2 O 0.8425(10) 0.7328(9) 0.4275(12) 0.068(4) Uiso 0.51(2) 1 d P A 1
O3 O 1.0385(5) 0.6114(4) 0.3049(5) 0.1103(16) Uani 1 1 d . A 1
O4 O 0.8099(15) 0.7162(14) 0.2283(10) 0.106(4) Uiso 0.61(3) 1 d P A 1
O2' O 0.8161(11) 0.7680(11) 0.3682(14) 0.080(4) Uiso 0.49(2) 1 d P A 2
O4' O 0.870(2) 0.6549(19) 0.2007(14) 0.094(6) Uiso 0.39(3) 1 d P A 2

loop_
_atom_site_aniso_label
_atom_site_aniso_U_11
_atom_site_aniso_U_22
_atom_site_aniso_U_33
_atom_site_aniso_U_23
_atom_site_aniso_U_13
_atom_site_aniso_U_12
C1 0.049(3) 0.042(2) 0.068(3) -0.006(2) -0.023(2) 0.001(2)
C2 0.052(3) 0.066(3) 0.078(4) -0.010(3) -0.036(3) 0.011(3)
C3 0.045(3) 0.076(3) 0.069(3) -0.023(3) -0.031(2) 0.000(2)
C4 0.035(2) 0.052(2) 0.047(3) -0.019(2) -0.0105(19) -0.0056(19)
C5 0.031(2) 0.042(2) 0.033(2) -0.0126(18) -0.0047(16) -0.0047(17)
C6 0.033(2) 0.040(2) 0.031(2) -0.0113(17) -0.0066(16) -0.0079(16)
C7 0.047(2) 0.036(2) 0.056(3) -0.015(2) -0.020(2) -0.0125(18)
C8 0.048(2) 0.0270(19) 0.055(3) -0.0089(19) -0.019(2) -0.0089(17)
C9 0.061(3) 0.046(3) 0.057(3) -0.008(2) -0.008(2) -0.014(2)
C10 0.088(4) 0.058(3) 0.072(4) -0.034(3) 0.007(3) -0.005(3)
C11 0.097(5) 0.082(4) 0.057(4) -0.019(3) 0.016(3) -0.017(3)
C12 0.067(3) 0.059(3) 0.047(3) -0.010(2) 0.001(2) -0.011(3)
C13 0.037(2) 0.049(2) 0.034(2) -0.0005(19) -0.0147(18) -0.0079(18)
C14 0.037(2) 0.036(2) 0.044(3) -0.0037(19) -0.0176(19) -0.0037(17)
C15 0.077(3) 0.040(3) 0.053(3) 0.003(2) -0.010(3) -0.016(2)
C16 0.086(4) 0.031(2) 0.060(3) -0.003(2) -0.018(3) -0.008(2)
Cl1 0.0594(7) 0.0388(6) 0.0594(8) -0.0110(5) -0.0064(6) -0.0155(5)
Cu1 0.0350(3) 0.0276(3) 0.0395(3) -0.0044(2) -0.0119(2) -0.00801(18)
N1 0.0330(17) 0.0379(18) 0.044(2) -0.0069(16) -0.0128(15) -0.0005(14)
N2 0.0304(16) 0.0319(17) 0.0339(19) -0.0088(14) -0.0093(14) -0.0062(13)
N3 0.0396(18) 0.0254(16) 0.039(2) -0.0047(14) -0.0142(15) -0.0057(14)
N4 0.0407(19) 0.0384(18) 0.042(2) -0.0112(16) -0.0083(16) -0.0073(15)
N5 0.045(2) 0.0331(18) 0.047(2) -0.0075(16) -0.0168(17) -0.0058(15)
N6 0.059(2) 0.0299(18) 0.050(2) -0.0113(17) -0.0125(18) -0.0007(16)
O1 0.122(3) 0.065(2) 0.084(3) -0.015(2) 0.010(2) -0.054(2)
O3 0.065(3) 0.094(3) 0.131(4) -0.008(3) 0.005(3) 0.003(2)

loop_
_atom_type_symbol
_atom_type_description
_atom_type_scat_dispersion_real
_atom_type_scat_dispersion_imag
_atom_type_scat_source
C C 0.0033 0.0016 'International Tables Vol C Tables 4.2.6.8 and 6.1.1.4'
H H 0.0000 0.0000 'International Tables Vol C Tables 4.2.6.8 and 6.1.1.4'
N N 0.0061 0.0033 'International Tables Vol C Tables 4.2.6.8 and 6.1.1.4'
O O 0.0106 0.0060 'International Tables Vol C Tables 4.2.6.8 and 6.1.1.4'
Cl Cl 0.1484 0.1585 'International Tables Vol C Tables 4.2.6.8 and 6.1.1.4'
Cu Cu 0.3201 1.2651 'International Tables Vol C Tables 4.2.6.8 and 6.1.1.4'

loop_
_geom_angle_atom_site_label_1
_geom_angle_atom_site_label_2
_geom_angle_atom_site_label_3
_geom_angle
_geom_angle_site_symmetry_1
_geom_angle_site_symmetry_3
N1 C1 C2 122.6(4) . .
N1 C1 H1 118.7 . .
C2 C1 H1 118.7 . .
C1 C2 C3 119.0(4) . .
C1 C2 H2 120.5 . .
C3 C2 H2 120.5 . .
C2 C3 C4 119.7(4) . .
C2 C3 H3 120.2 . .
C4 C3 H3 120.2 . .
C5 C4 C3 118.5(4) . .
C5 C4 H4 120.8 . .
C3 C4 H4 120.8 . .
N1 C5 C4 122.4(4) . .
N1 C5 C6 113.3(3) . .
C4 C5 C6 124.3(4) . .
N2 C6 C7 110.1(3) . .
N2 C6 C5 116.8(3) . .
C7 C6 C5 133.1(3) . .
C8 C7 C6 104.3(3) . .
C8 C7 H7 127.8 . .
C6 C7 H7 127.8 . .
N3 C8 C7 110.5(3) . .
N3 C8 H8 124.8 . .
C7 C8 H8 124.8 . .
N4 C9 C10 121.8(4) . .
N4 C9 H9 119.1 . .
C10 C9 H9 119.1 . .
C9 C10 C11 118.7(5) . .
C9 C10 H10 120.6 . .
C11 C10 H10 120.6 . .
C12 C11 C10 120.4(5) . .
C12 C11 H11 119.8 . .
C10 C11 H11 119.8 . .
C11 C12 C13 118.4(5) . .
C11 C12 H12 120.8 . .
C13 C12 H12 120.8 . .
N4 C13 C12 122.4(4) . .
N4 C13 C14 113.8(3) . .
C12 C13 C14 123.7(4) . .
N5 C14 C15 109.6(4) . .
N5 C14 C13 118.6(3) . .
C15 C14 C13 131.8(4) . .
C16 C15 C14 105.6(4) . .
C16 C15 H15 127.2 . .
C14 C15 H15 127.2 . .
N6 C16 C15 107.7(4) . .
N6 C16 H16 126.2 . .
C15 C16 H16 126.2 . .
O2' Cl1 O3 115.6(5) . .
O2' Cl1 O1 116.1(5) . .
O3 Cl1 O1 113.0(3) . .
O2' Cl1 O4 80.0(9) . .
O3 Cl1 O4 117.4(6) . .
O1 Cl1 O4 110.8(4) . .
O2' Cl1 O4' 110.5(11) . .
O3 Cl1 O4' 93.9(7) . .
O1 Cl1 O4' 104.8(5) . .
O4 Cl1 O4' 32.3(5) . .
O2' Cl1 O2 30.3(4) . .
O3 Cl1 O2 101.4(4) . .
O1 Cl1 O2 102.3(4) . .
O4 Cl1 O2 110.3(8) . .
O4' Cl1 O2 140.5(9) . .
N2 Cu1 N3 97.69(12) . 2_676
N2 Cu1 N5 167.64(13) . .
N3 Cu1 N5 91.77(12) 2_676 .
N2 Cu1 N1 81.08(12) . .
N3 Cu1 N1 169.46(13) 2_676 .
N5 Cu1 N1 91.04(13) . .
N2 Cu1 N4 95.31(12) . .
N3 Cu1 N4 99.43(13) 2_676 .
N5 Cu1 N4 75.20(13) . .
N1 Cu1 N4 91.11(13) . .
C1 N1 C5 117.8(4) . .
C1 N1 Cu1 128.6(3) . .
C5 N1 Cu1 113.4(2) . .
C6 N2 N3 107.8(3) . .
C6 N2 Cu1 114.1(2) . .
N3 N2 Cu1 136.8(2) . .
C8 N3 N2 107.3(3) . .
C8 N3 Cu1 128.6(3) . 2_676
N2 N3 Cu1 123.9(2) . 2_676
C9 N4 C13 118.2(4) . .
C9 N4 Cu1 129.5(3) . .
C13 N4 Cu1 112.2(2) . .
C14 N5 N6 106.2(3) . .
C14 N5 Cu1 119.8(3) . .
N6 N5 Cu1 133.5(3) . .
C16 N6 N5 110.9(4) . .
C16 N6 H6A 124.6 . .
N5 N6 H6A 124.6 . .

loop_
_geom_bond_atom_site_label_1
_geom_bond_atom_site_label_2
_geom_bond_distance
_geom_bond_site_symmetry_2
C1 N1 1.337(5) .
C1 C2 1.363(6) .
C1 H1 0.9300 .
C2 C3 1.368(7) .
C2 H2 0.9300 .
C3 C4 1.374(6) .
C3 H3 0.9300 .
C4 C5 1.367(5) .
C4 H4 0.9300 .
C5 N1 1.352(5) .
C5 C6 1.464(5) .
C6 N2 1.343(5) .
C6 C7 1.375(5) .
C7 C8 1.365(6) .
C7 H7 0.9300 .
C8 N3 1.346(5) .
C8 H8 0.9300 .
C9 N4 1.343(5) .
C9 C10 1.368(7) .
C9 H9 0.9300 .
C10 C11 1.369(7) .
C10 H10 0.9300 .
C11 C12 1.357(7) .
C11 H11 0.9300 .
C12 C13 1.365(6) .
C12 H12 0.9300 .
C13 N4 1.347(5) .
C13 C14 1.469(6) .
C14 N5 1.319(5) .
C14 C15 1.403(6) .
C15 C16 1.350(7) .
C15 H15 0.9300 .
C16 N6 1.334(6) .
C16 H16 0.9300 .
Cl1 O2' 1.373(9) .
Cl1 O3 1.397(4) .
Cl1 O1 1.410(4) .
Cl1 O4 1.428(9) .
Cl1 O4' 1.467(14) .
Cl1 O2 1.488(9) .
Cu1 N2 1.965(3) .
Cu1 N3 1.968(3) 2_676
Cu1 N5 2.026(3) .
Cu1 N1 2.043(3) .
Cu1 N4 2.297(3) .
N2 N3 1.352(4) .
N3 Cu1 1.968(3) 2_676
N5 N6 1.350(4) .
N6 H6A 0.8600 .

loop_
_geom_torsion_atom_site_label_1
_geom_torsion_atom_site_label_2
_geom_torsion_atom_site_label_3
_geom_torsion_atom_site_label_4
_geom_torsion
_geom_torsion_site_symmetry_1
_geom_torsion_site_symmetry_4
N1 C1 C2 C3 -1.3(8) . .
C1 C2 C3 C4 -0.4(8) . .
C2 C3 C4 C5 1.8(7) . .
C3 C4 C5 N1 -1.6(6) . .
C3 C4 C5 C6 179.7(4) . .
N1 C5 C6 N2 -3.6(5) . .
C4 C5 C6 N2 175.2(4) . .
N1 C5 C6 C7 177.3(4) . .
C4 C5 C6 C7 -3.9(7) . .
N2 C6 C7 C8 0.0(5) . .
C5 C6 C7 C8 179.1(4) . .
C6 C7 C8 N3 0.7(5) . .
N4 C9 C10 C11 0.1(9) . .
C9 C10 C11 C12 -0.7(10) . .
C10 C11 C12 C13 0.9(9) . .
C11 C12 C13 N4 -0.5(8) . .
C11 C12 C13 C14 -178.5(5) . .
N4 C13 C14 N5 1.8(5) . .
C12 C13 C14 N5 179.9(4) . .
N4 C13 C14 C15 -177.2(4) . .
C12 C13 C14 C15 0.9(7) . .
N5 C14 C15 C16 0.2(5) . .
C13 C14 C15 C16 179.3(4) . .
C14 C15 C16 N6 -0.2(6) . .
C2 C1 N1 C5 1.4(7) . .
C2 C1 N1 Cu1 -173.8(4) . .
C4 C5 N1 C1 0.1(6) . .
C6 C5 N1 C1 178.8(4) . .
C4 C5 N1 Cu1 176.0(3) . .
C6 C5 N1 Cu1 -5.2(4) . .
N2 Cu1 N1 C1 -176.0(4) . .
N3 Cu1 N1 C1 -91.9(8) 2_676 .
N5 Cu1 N1 C1 13.6(4) . .
N4 Cu1 N1 C1 88.8(4) . .
N2 Cu1 N1 C5 8.6(3) . .
N3 Cu1 N1 C5 92.7(7) 2_676 .
N5 Cu1 N1 C5 -161.9(3) . .
N4 Cu1 N1 C5 -86.6(3) . .
C7 C6 N2 N3 -0.6(4) . .
C5 C6 N2 N3 -179.9(3) . .
C7 C6 N2 Cu1 -169.8(3) . .
C5 C6 N2 Cu1 10.9(4) . .
N3 Cu1 N2 C6 -179.9(3) 2_676 .
N5 Cu1 N2 C6 40.5(7) . .
N1 Cu1 N2 C6 -10.5(3) . .
N4 Cu1 N2 C6 79.8(3) . .
N3 Cu1 N2 N3 15.2(4) 2_676 .
N5 Cu1 N2 N3 -124.4(6) . .
N1 Cu1 N2 N3 -175.3(4) . .
N4 Cu1 N2 N3 -85.0(4) . .
C7 C8 N3 N2 -1.1(5) . .
C7 C8 N3 Cu1 -175.9(3) . 2_676
C6 N2 N3 C8 1.0(4) . .
Cu1 N2 N3 C8 166.5(3) . .
C6 N2 N3 Cu1 176.2(2) . 2_676
Cu1 N2 N3 Cu1 -18.3(5) . 2_676
C10 C9 N4 C13 0.2(7) . .
C10 C9 N4 Cu1 175.3(4) . .
C12 C13 N4 C9 0.0(6) . .
C14 C13 N4 C9 178.1(4) . .
C12 C13 N4 Cu1 -175.9(4) . .
C14 C13 N4 Cu1 2.2(4) . .
N2 Cu1 N4 C9 9.0(4) . .
N3 Cu1 N4 C9 -89.7(4) 2_676 .
N5 Cu1 N4 C9 -179.1(4) . .
N1 Cu1 N4 C9 90.1(4) . .
N2 Cu1 N4 C13 -175.7(3) . .
N3 Cu1 N4 C13 85.5(3) 2_676 .
N5 Cu1 N4 C13 -3.8(3) . .
N1 Cu1 N4 C13 -94.6(3) . .
C15 C14 N5 N6 -0.1(5) . .
C13 C14 N5 N6 -179.4(3) . .
C15 C14 N5 Cu1 173.6(3) . .
C13 C14 N5 Cu1 -5.7(5) . .
N2 Cu1 N5 C14 45.8(7) . .
N3 Cu1 N5 C14 -94.3(3) 2_676 .
N1 Cu1 N5 C14 95.9(3) . .
N4 Cu1 N5 C14 5.0(3) . .
N2 Cu1 N5 N6 -142.7(5) . .
N3 Cu1 N5 N6 77.3(4) 2_676 .
N1 Cu1 N5 N6 -92.5(4) . .
N4 Cu1 N5 N6 176.6(4) . .
C15 C16 N6 N5 0.2(6) . .
C14 N5 N6 C16 0.0(5) . .
Cu1 N5 N6 C16 -172.4(3) . .
